data_4510642
loop_
_publ_author_name
'Foo, Maw Lin'
'Horike, Satoshi'
'Duan, Jingui'
'Chen, Wenqian'
'Kitagawa, Susumu'

_publ_section_title
;
 Tuning the Dimensionality of Inorganic Connectivity in Barium
 Coordination Polymers via Biphenyl Carboxylic Acid Ligands
;
_journal_issue 7
_journal_name_full 'Crystal Growth &amp; Design'
_journal_page_first 2965
_journal_paper_doi 10.1021/cg4003803
_journal_volume 13
_journal_year 2013
_chemical_formula_sum 'C16 H9.5 Ba1.5 N0.5 O8.5'
_chemical_formula_weight 550.75
_chemical_name_systematic
; 
 ? 
;
_space_group_IT_number 122
_symmetry_cell_setting tetragonal
_symmetry_space_group_name_Hall 'I -4 2bw'
_symmetry_space_group_name_H-M 'I -4 2 d'
_atom_sites_solution_hydrogens geom
_atom_sites_solution_primary direct
_atom_sites_solution_secondary difmap
_audit_creation_method SHELXL-97
_audit_update_record
;
         
2013-02-22 # Formatted by publCIF
;
_cell_angle_alpha 90.00
_cell_angle_beta 90.00
_cell_angle_gamma 90.00
_cell_formula_units_Z 16
_cell_length_a 25.984(3)
_cell_length_b 25.984(3)
_cell_length_c 13.9986(15)
_cell_measurement_temperature 223(2)
_cell_volume 9451.4(18)
_computing_cell_refinement 'CrystalClear (Rigaku/MSC, 2006)'
_computing_data_collection 'CrystalClear (Rigaku/MSC, 2006)'
_computing_data_reduction 'CrystalClear (Rigaku/MSC, 2006)'
_computing_structure_refinement 'SHELXL-97 (Sheldrick, 1997)'
_computing_structure_solution 'SHELXS-97 (Sheldrick, 1990)'
_diffrn_ambient_temperature 223(2)
_diffrn_measured_fraction_theta_full 0.996
_diffrn_measured_fraction_theta_max 0.996
_diffrn_radiation_monochromator graphite
_diffrn_radiation_source 'fine-focus sealed tube'
_diffrn_radiation_type MoK\a
_diffrn_radiation_wavelength 0.71075
_diffrn_reflns_av_R_equivalents 0.0260
_diffrn_reflns_av_sigmaI/netI 0.0127
_diffrn_reflns_limit_h_max 24
_diffrn_reflns_limit_h_min -32
_diffrn_reflns_limit_k_max 32
_diffrn_reflns_limit_k_min -32
_diffrn_reflns_limit_l_max 17
_diffrn_reflns_limit_l_min -17
_diffrn_reflns_number 35034
_diffrn_reflns_theta_full 26.50
_diffrn_reflns_theta_max 26.50
_diffrn_reflns_theta_min 3.11
_exptl_absorpt_coefficient_mu 2.531
_exptl_absorpt_correction_T_max 0.9055
_exptl_absorpt_correction_T_min 0.5173
_exptl_absorpt_correction_type numerical
_exptl_absorpt_process_details 'CrystalClear (Rigaku/MSC, 2006)'
_exptl_crystal_colour colourless
_exptl_crystal_density_diffrn 1.548
_exptl_crystal_density_method 'not measured'
_exptl_crystal_description blocks
_exptl_crystal_F_000 4176
_exptl_crystal_size_max 0.30
_exptl_crystal_size_mid 0.05
_exptl_crystal_size_min 0.04
_refine_diff_density_max 1.472
_refine_diff_density_min -1.404
_refine_diff_density_rms 0.295
_refine_ls_abs_structure_details 'Flack H D (1983), Acta Cryst. A39, 876-881'
_refine_ls_abs_structure_Flack 0.03(4)
_refine_ls_extinction_method none
_refine_ls_goodness_of_fit_ref 1.244
_refine_ls_hydrogen_treatment constr
_refine_ls_matrix_type full
_refine_ls_number_parameters 258
_refine_ls_number_reflns 4890
_refine_ls_number_restraints 21
_refine_ls_restrained_S_all 1.243
_refine_ls_R_factor_all 0.0440
_refine_ls_R_factor_gt 0.0396
_refine_ls_shift/su_max 0.005
_refine_ls_shift/su_mean 0.000
_refine_ls_structure_factor_coef Fsqd
_refine_ls_weighting_details 'calc w=1/[\s^2^(Fo^2^)+(0.0995P)^2^+25.9615P] where P=(Fo^2^+2Fc^2^)/3'
_refine_ls_weighting_scheme calc
_refine_ls_wR_factor_gt 0.1315
_refine_ls_wR_factor_ref 0.1483
_reflns_number_gt 4881
_reflns_number_total 4890
_reflns_threshold_expression >2sigma(I)
_cod_data_source_file cg4003803_si_002.cif
_cod_data_source_block BaBPTC
_cod_original_cell_volume 9451.6(18)
_cod_original_sg_symbol_H-M I-42d
_cod_original_formula_sum 'C16 H9.50 Ba1.50 N0.50 O8.50'
_cod_database_code 4510642

loop_
_symmetry_equiv_pos_as_xyz
'x, y, z'
'-x, -y, z'
'x, -y+1/2, -z+1/4'
'-x, y+1/2, -z+1/4'
'y, x+1/2, z+1/4'
'-y, -x+1/2, z+1/4'
'-y, x, -z'
'y, -x, -z'
'x+1/2, y+1/2, z+1/2'
'-x+1/2, -y+1/2, z+1/2'
'x+1/2, -y+1, -z+3/4'
'-x+1/2, y+1, -z+3/4'
'y+1/2, x+1, z+3/4'
'-y+1/2, -x+1, z+3/4'
'-y+1/2, x+1/2, -z+1/2'
'y+1/2, -x+1/2, -z+1/2'

loop_
_atom_site_label
_atom_site_type_symbol
_atom_site_fract_x
_atom_site_fract_y
_atom_site_fract_z
_atom_site_U_iso_or_equiv
_atom_site_adp_type
_atom_site_occupancy
_atom_site_symmetry_multiplicity
_atom_site_calc_flag
_atom_site_refinement_flags
_atom_site_disorder_group
Ba1 Ba 0.009749(16) 0.119002(16) -0.01951(3) 0.03370(14) Uani 1 1 d . .
Ba2 Ba 0.07611(3) 0.2500 0.1250 0.04559(19) Uani 1 2 d S .
O3 O 0.0532(2) 0.1508(2) 0.1585(4) 0.0424(12) Uani 1 1 d . .
C1 C 0.0743(3) 0.1087(3) 0.1784(5) 0.0350(14) Uani 1 1 d . .
C2 C 0.0921(3) 0.1001(3) 0.2797(5) 0.0387(15) Uani 1 1 d . .
C3 C 0.0752(3) 0.1323(3) 0.3518(5) 0.0435(18) Uani 1 1 d . .
H1 H 0.0526 0.1596 0.3375 0.052 Uiso 1 1 calc R .
C4 C 0.0912(3) 0.1246(3) 0.4435(5) 0.0455(19) Uani 1 1 d . .
H2 H 0.0792 0.1468 0.4918 0.055 Uiso 1 1 calc R .
C7 C 0.1251(4) 0.0601(3) 0.3017(5) 0.0450(18) Uani 1 1 d . .
H3 H 0.1367 0.0380 0.2530 0.054 Uiso 1 1 calc R .
C6 C 0.1412(4) 0.0523(3) 0.3935(5) 0.0465(18) Uani 1 1 d . .
H4 H 0.1635 0.0247 0.4067 0.056 Uiso 1 1 calc R .
O2 O 0.0812(3) 0.0738(2) 0.1183(4) 0.0578(18) Uani 1 1 d . .
C13 C 0.1925(3) 0.0561(3) 0.5842(5) 0.0366(14) Uani 1 1 d . .
H5 H 0.2144 0.0491 0.5323 0.044 Uiso 1 1 calc R .
C11 C 0.1780(3) 0.0562(3) 0.7540(5) 0.0392(15) Uani 1 1 d . .
H6 H 0.1890 0.0485 0.8163 0.047 Uiso 1 1 calc R .
C10 C 0.1296(3) 0.0766(4) 0.7391(5) 0.0446(18) Uani 1 1 d . .
C12 C 0.2105(3) 0.0471(3) 0.6772(5) 0.0379(15) Uani 1 1 d . .
C9 C 0.1136(3) 0.0865(4) 0.6456(5) 0.0466(19) Uani 1 1 d . .
H7 H 0.0812 0.1016 0.6355 0.056 Uiso 1 1 calc R .
C5 C 0.1255(3) 0.0841(3) 0.4681(5) 0.0372(14) Uani 1 1 d . .
C8 C 0.1442(3) 0.0748(3) 0.5666(5) 0.0374(15) Uani 1 1 d . .
O7 O 0.2752(2) 0.0073(3) 0.7702(5) 0.0568(17) Uani 1 1 d . .
C15 C 0.2648(3) 0.0274(4) 0.6919(5) 0.0423(16) Uani 1 1 d . .
O4 O 0.0556(3) 0.1166(4) 0.8028(5) 0.083(3) Uani 1 1 d . .
O5 O 0.1037(3) 0.0694(4) 0.9003(5) 0.093(4) Uani 1 1 d . .
C14 C 0.0926(4) 0.0872(5) 0.8196(6) 0.060(3) Uani 1 1 d . .
O6 O 0.2968(3) 0.0354(5) 0.6290(6) 0.090(4) Uani 1 1 d . .
O8 O 0.1671(7) 0.2087(6) 0.2087(16) 0.166(8) Uani 1 1 d . .
O1 O 0.0990(6) 0.1947(8) -0.0400(12) 0.166(8) Uani 1 1 d . .
O9 O 0.0220(8) 0.0120(10) -0.1024(12) 0.102(7) Uani 0.50 1 d PDU -1
C16 C 0.0090(14) -0.0082(12) -0.1799(13) 0.108(8) Uani 0.50 1 d PDU -1
H8 H 0.0032 -0.0439 -0.1827 0.130 Uiso 0.50 1 calc PR -1
C17 C -0.003(4) 0.005(2) -0.3527(18) 0.094(11) Uani 0.50 1 d PDU -1
H16 H -0.0044 0.0356 -0.3917 0.141 Uiso 0.50 1 calc PR -1
H17 H -0.0340 -0.0149 -0.3601 0.141 Uiso 0.50 1 calc PR -1
H18 H 0.0266 -0.0159 -0.3728 0.141 Uiso 0.50 1 calc PR -1
N1 N 0.0036(13) 0.0189(9) -0.2554(13) 0.092(6) Uani 0.50 1 d PDU -1
H12 H 0.0038 0.0520 -0.2453 0.110 Uiso 0.50 1 calc PR -1

loop_
_atom_site_aniso_label
_atom_site_aniso_U_11
_atom_site_aniso_U_22
_atom_site_aniso_U_33
_atom_site_aniso_U_23
_atom_site_aniso_U_13
_atom_site_aniso_U_12
Ba1 0.0378(2) 0.0424(2) 0.0210(2) -0.00513(16) -0.00585(14) 0.00689(15)
Ba2 0.0592(4) 0.0396(3) 0.0380(3) -0.0048(3) 0.000 0.000
O3 0.066(3) 0.037(3) 0.023(2) -0.0017(19) -0.017(2) 0.013(2)
C1 0.052(4) 0.034(3) 0.019(3) -0.001(2) -0.004(3) 0.008(3)
C2 0.056(4) 0.042(3) 0.018(3) -0.002(3) -0.005(3) 0.013(3)
C3 0.062(4) 0.047(4) 0.022(3) -0.004(3) -0.008(3) 0.025(3)
C4 0.058(4) 0.058(5) 0.020(3) -0.002(3) 0.002(3) 0.024(4)
C7 0.068(5) 0.043(4) 0.024(3) -0.003(3) -0.007(3) 0.019(4)
C6 0.071(5) 0.042(4) 0.027(4) -0.003(3) -0.010(3) 0.012(4)
O2 0.101(5) 0.048(3) 0.024(2) -0.006(2) -0.015(3) 0.027(3)
C13 0.041(3) 0.050(4) 0.019(3) 0.001(3) 0.000(3) 0.008(3)
C11 0.046(4) 0.049(4) 0.022(3) 0.009(3) -0.004(3) 0.007(3)
C10 0.043(4) 0.067(5) 0.024(3) 0.009(3) 0.005(3) 0.017(3)
C12 0.043(4) 0.046(4) 0.025(3) 0.009(3) 0.000(3) 0.007(3)
C9 0.042(4) 0.077(5) 0.021(3) 0.010(3) 0.005(3) 0.018(4)
C5 0.036(3) 0.052(4) 0.023(3) 0.002(3) -0.003(3) 0.005(3)
C8 0.041(4) 0.051(4) 0.020(3) 0.003(3) -0.003(3) 0.002(3)
O7 0.040(3) 0.091(5) 0.039(3) 0.029(3) 0.002(3) 0.016(3)
C15 0.039(4) 0.064(5) 0.023(3) 0.004(3) -0.004(3) 0.005(3)
O4 0.074(5) 0.143(8) 0.032(3) 0.026(4) 0.005(3) 0.051(6)
O5 0.091(6) 0.160(9) 0.027(3) 0.036(4) 0.026(3) 0.082(6)
C14 0.048(4) 0.103(8) 0.028(4) 0.018(4) 0.009(3) 0.023(5)
O6 0.052(4) 0.178(10) 0.040(3) 0.044(5) 0.014(3) 0.054(5)
O8 0.158(13) 0.099(9) 0.24(2) -0.002(11) -0.108(15) 0.002(9)
O1 0.135(11) 0.211(17) 0.152(14) -0.090(13) 0.087(11) -0.070(12)
O9 0.104(12) 0.139(16) 0.062(8) -0.041(10) -0.034(8) 0.054(13)
C16 0.122(16) 0.134(17) 0.069(10) -0.018(12) -0.015(12) 0.056(15)
C17 0.077(18) 0.08(2) 0.121(18) 0.04(2) -0.03(3) -0.015(18)
N1 0.119(14) 0.100(14) 0.057(8) 0.002(9) 0.000(11) 0.049(14)

loop_
_atom_type_symbol
_atom_type_description
_atom_type_scat_dispersion_real
_atom_type_scat_dispersion_imag
_atom_type_scat_source
C C 0.0033 0.0016 'International Tables Vol C Tables 4.2.6.8 and 6.1.1.4'
H H 0.0000 0.0000 'International Tables Vol C Tables 4.2.6.8 and 6.1.1.4'
N N 0.0061 0.0033 'International Tables Vol C Tables 4.2.6.8 and 6.1.1.4'
O O 0.0106 0.0060 'International Tables Vol C Tables 4.2.6.8 and 6.1.1.4'
Ba Ba -0.3244 2.2819 'International Tables Vol C Tables 4.2.6.8 and 6.1.1.4'

loop_
_geom_angle_atom_site_label_1
_geom_angle_atom_site_label_2
_geom_angle_atom_site_label_3
_geom_angle
_geom_angle_site_symmetry_1
_geom_angle_site_symmetry_3
O5 Ba1 O2 69.8(2) 7_556 7
O5 Ba1 O4 152.9(3) 7_556 1_554
O2 Ba1 O4 83.1(2) 7 1_554
O5 Ba1 O7 84.3(3) 7_556 6_554
O2 Ba1 O7 108.7(2) 7 6_554
O4 Ba1 O7 105.4(3) 1_554 6_554
O5 Ba1 O3 78.6(2) 7_556 .
O2 Ba1 O3 148.45(18) 7 .
O4 Ba1 O3 128.4(3) 1_554 .
O7 Ba1 O3 67.11(16) 6_554 .
O5 Ba1 O6 96.2(4) 7_556 6_554
O2 Ba1 O6 72.5(3) 7 6_554
O4 Ba1 O6 75.3(3) 1_554 6_554
O7 Ba1 O6 44.98(19) 6_554 6_554
O3 Ba1 O6 111.96(18) . 6_554
O5 Ba1 O2 91.0(3) 7_556 .
O2 Ba1 O2 133.5(3) 7 .
O4 Ba1 O2 108.2(2) 1_554 .
O7 Ba1 O2 111.06(17) 6_554 .
O3 Ba1 O2 44.78(15) . .
O6 Ba1 O2 153.6(2) 6_554 .
O5 Ba1 O5 143.1(4) 7_556 1_554
O2 Ba1 O5 107.6(3) 7 1_554
O4 Ba1 O5 45.3(2) 1_554 1_554
O7 Ba1 O5 128.3(3) 6_554 1_554
O3 Ba1 O5 97.5(2) . 1_554
O6 Ba1 O5 118.7(3) 6_554 1_554
O2 Ba1 O5 63.54(18) . 1_554
O5 Ba1 O9 100.6(5) 7_556 .
O2 Ba1 O9 64.1(4) 7 .
O4 Ba1 O9 65.7(5) 1_554 .
O7 Ba1 O9 168.5(4) 6_554 .
O3 Ba1 O9 123.9(3) . .
O6 Ba1 O9 123.7(4) 6_554 .
O2 Ba1 O9 79.5(3) . .
O5 Ba1 O9 51.2(5) 1_554 .
O5 Ba1 O1 137.5(3) 7_556 .
O2 Ba1 O1 141.3(4) 7 .
O4 Ba1 O1 66.5(4) 1_554 .
O7 Ba1 O1 60.9(4) 6_554 .
O3 Ba1 O1 66.1(3) . .
O6 Ba1 O1 76.8(5) 6_554 .
O2 Ba1 O1 80.7(5) . .
O5 Ba1 O1 67.7(4) 1_554 .
O9 Ba1 O1 118.4(6) . .
O5 Ba1 O9 52.8(6) 7_556 7
O2 Ba1 O9 80.9(4) 7 7
O4 Ba1 O9 123.9(5) 1_554 7
O7 Ba1 O9 130.7(5) 6_554 7
O3 Ba1 O9 80.1(3) . 7
O6 Ba1 O9 145.2(5) 6_554 7
O2 Ba1 O9 54.9(4) . 7
O5 Ba1 O9 90.3(6) 1_554 7
O9 Ba1 O9 58.9(9) . 7
O1 Ba1 O9 135.6(6) . 7
O5 Ba1 C15 90.7(3) 7_556 6_554
O2 Ba1 C15 90.8(2) 7 6_554
O4 Ba1 C15 90.0(3) 1_554 6_554
O7 Ba1 C15 22.61(18) 6_554 6_554
O3 Ba1 C15 89.61(17) . 6_554
O6 Ba1 C15 22.4(2) 6_554 6_554
O2 Ba1 C15 132.8(2) . 6_554
O5 Ba1 C15 126.1(3) 1_554 6_554
O9 Ba1 C15 146.0(4) . 6_554
O1 Ba1 C15 66.9(4) . 6_554
O9 Ba1 C15 143.3(6) 7 6_554
O3 Ba2 O3 154.4(3) . 3
O3 Ba2 O7 87.70(18) . 7_556
O3 Ba2 O7 71.56(17) 3 7_556
O3 Ba2 O7 71.56(17) . 6_554
O3 Ba2 O7 87.71(18) 3 6_554
O7 Ba2 O7 73.1(3) 7_556 6_554
O3 Ba2 O1 113.4(5) . 3
O3 Ba2 O1 72.4(4) 3 3
O7 Ba2 O1 66.1(4) 7_556 3
O7 Ba2 O1 138.4(4) 6_554 3
O3 Ba2 O1 72.4(4) . .
O3 Ba2 O1 113.4(5) 3 .
O7 Ba2 O1 138.4(4) 7_556 .
O7 Ba2 O1 66.1(4) 6_554 .
O1 Ba2 O1 155.3(7) 3 .
O3 Ba2 O8 75.6(3) . .
O3 Ba2 O8 128.1(3) 3 .
O7 Ba2 O8 122.3(5) 7_556 .
O7 Ba2 O8 143.0(3) 6_554 .
O1 Ba2 O8 71.1(5) 3 .
O1 Ba2 O8 88.2(7) . .
O3 Ba2 O8 128.1(3) . 3
O3 Ba2 O8 75.6(3) 3 3
O7 Ba2 O8 143.0(3) 7_556 3
O7 Ba2 O8 122.3(5) 6_554 3
O1 Ba2 O8 88.2(7) 3 3
O1 Ba2 O8 71.1(5) . 3
O8 Ba2 O8 67.8(9) . 3
O3 Ba2 Ba1 40.28(10) . .
O3 Ba2 Ba1 125.86(13) 3 .
O7 Ba2 Ba1 97.20(14) 7_556 .
O7 Ba2 Ba1 39.92(12) 6_554 .
O1 Ba2 Ba1 151.7(5) 3 .
O1 Ba2 Ba1 44.8(3) . .
O8 Ba2 Ba1 103.1(3) . .
O8 Ba2 Ba1 115.8(4) 3 .
O3 Ba2 Ba1 125.86(13) . 3
O3 Ba2 Ba1 40.28(10) 3 3
O7 Ba2 Ba1 39.93(12) 7_556 3
O7 Ba2 Ba1 97.21(14) 6_554 3
O1 Ba2 Ba1 44.8(3) 3 3
O1 Ba2 Ba1 151.7(5) . 3
O8 Ba2 Ba1 115.8(4) . 3
O8 Ba2 Ba1 103.1(3) 3 3
Ba1 Ba2 Ba1 132.93(2) . 3
C1 O3 Ba2 141.0(5) . .
C1 O3 Ba1 96.6(4) . .
Ba2 O3 Ba1 102.31(16) . .
O2 C1 O3 123.1(6) . .
O2 C1 C2 118.7(6) . .
O3 C1 C2 118.2(6) . .
O2 C1 Ba1 63.9(4) . .
O3 C1 Ba1 60.9(4) . .
C2 C1 Ba1 166.4(5) . .
C7 C2 C3 119.3(6) . .
C7 C2 C1 120.8(6) . .
C3 C2 C1 119.8(6) . .
C4 C3 C2 120.0(7) . .
C3 C4 C5 121.8(7) . .
C6 C7 C2 120.8(7) . .
C7 C6 C5 121.8(8) . .
C1 O2 Ba1 163.9(6) . 8
C1 O2 Ba1 93.5(5) . .
Ba1 O2 Ba1 102.22(18) 8 .
C8 C13 C12 122.1(7) . .
C10 C11 C12 120.2(7) . .
C11 C10 C9 118.8(7) . .
C11 C10 C14 122.6(7) . .
C9 C10 C14 118.6(7) . .
C11 C12 C13 119.3(7) . .
C11 C12 C15 121.3(6) . .
C13 C12 C15 119.4(6) . .
C8 C9 C10 122.3(7) . .
C6 C5 C4 116.2(6) . .
C6 C5 C8 120.3(7) . .
C4 C5 C8 123.5(7) . .
C13 C8 C9 117.2(7) . .
C13 C8 C5 121.7(6) . .
C9 C8 C5 121.1(7) . .
C15 O7 Ba2 139.8(6) . 14_545
C15 O7 Ba1 96.0(5) . 14_545
Ba2 O7 Ba1 102.5(2) 14_545 14_545
O6 C15 O7 123.7(7) . .
O6 C15 C12 118.5(7) . .
O7 C15 C12 117.7(7) . .
O6 C15 Ba1 62.3(4) . 14_545
O7 C15 Ba1 61.4(4) . 14_545
C12 C15 Ba1 177.2(6) . 14_545
C14 O4 Ba1 100.1(5) . 1_556
C14 O5 Ba1 151.4(10) . 8_556
C14 O5 Ba1 89.4(5) . 1_556
Ba1 O5 Ba1 102.6(2) 8_556 1_556
O5 C14 O4 125.0(8) . .
O5 C14 C10 117.3(8) . .
O4 C14 C10 117.4(8) . .
O5 C14 Ba1 67.7(5) . 1_556
O4 C14 Ba1 57.4(5) . 1_556
C10 C14 Ba1 174.6(7) . 1_556
C15 O6 Ba1 95.3(5) . 14_545
Ba2 O1 Ba1 95.3(4) . .
C16 O9 Ba1 133.6(18) . .
C16 O9 Ba1 128.3(17) . 8
Ba1 O9 Ba1 92.4(5) . 8
O9 C16 N1 121(3) . .
C16 N1 C17 132(3) . .

loop_
_geom_bond_atom_site_label_1
_geom_bond_atom_site_label_2
_geom_bond_distance
_geom_bond_site_symmetry_2
Ba1 O5 2.678(8) 7_556
Ba1 O2 2.755(6) 7
Ba1 O4 2.759(7) 1_554
Ba1 O7 2.839(6) 6_554
Ba1 O3 2.858(5) .
Ba1 O6 2.860(7) 6_554
Ba1 O2 2.924(6) .
Ba1 O5 2.981(7) 1_554
Ba1 O9 3.03(2) .
Ba1 O1 3.055(15) .
Ba1 O9 3.097(16) 7
Ba1 C15 3.216(8) 6_554
Ba2 O3 2.686(6) .
Ba2 O3 2.686(6) 3
Ba2 O7 2.699(7) 7_556
Ba2 O7 2.699(7) 6_554
Ba2 O1 2.783(13) 3
Ba2 O1 2.783(13) .
Ba2 O8 2.848(15) .
Ba2 O8 2.848(15) 3
Ba2 Ba1 4.3188(6) 3
O3 C1 1.256(9) .
C1 O2 1.250(9) .
C1 C2 1.508(9) .
C2 C7 1.383(10) .
C2 C3 1.384(10) .
C3 C4 1.365(10) .
C4 C5 1.422(10) .
C7 C6 1.366(10) .
C6 C5 1.393(11) .
O2 Ba1 2.755(6) 8
C13 C8 1.370(10) .
C13 C12 1.403(9) .
C11 C10 1.381(11) .
C11 C12 1.386(11) .
C10 C9 1.397(10) .
C10 C14 1.507(11) .
C12 C15 1.515(10) .
C9 C8 1.395(10) .
C5 C8 1.481(9) .
O7 C15 1.243(10) .
O7 Ba2 2.699(7) 14_545
O7 Ba1 2.839(6) 14_545
C15 O6 1.230(11) .
C15 Ba1 3.216(8) 14_545
O4 C14 1.250(12) .
O4 Ba1 2.759(7) 1_556
O5 C14 1.254(11) .
O5 Ba1 2.678(8) 8_556
O5 Ba1 2.981(7) 1_556
C14 Ba1 3.223(9) 1_556
O6 Ba1 2.860(7) 14_545
O9 C16 1.252(18) .
O9 Ba1 3.097(16) 8
C16 N1 1.278(18) .
C17 N1 1.420(19) .

loop_
_geom_torsion_atom_site_label_1
_geom_torsion_atom_site_label_2
_geom_torsion_atom_site_label_3
_geom_torsion_atom_site_label_4
_geom_torsion
_geom_torsion_site_symmetry_1
_geom_torsion_site_symmetry_4
O5 Ba1 Ba2 O3 60.0(3) 7_556 .
O2 Ba1 Ba2 O3 124.7(3) 7 .
O4 Ba1 Ba2 O3 -134.4(3) 1_554 .
O7 Ba1 Ba2 O3 130.4(3) 6_554 .
O6 Ba1 Ba2 O3 154.7(3) 6_554 .
O2 Ba1 Ba2 O3 -29.1(3) . .
O5 Ba1 Ba2 O3 -88.0(2) 1_554 .
O9 Ba1 Ba2 O3 -66.0(9) . .
O1 Ba1 Ba2 O3 -121.6(7) . .
O9 Ba1 Ba2 O3 8.1(6) 7 .
C15 Ba1 Ba2 O3 146.0(3) 6_554 .
O5 Ba1 Ba2 O3 -90.2(3) 7_556 3
O2 Ba1 Ba2 O3 -25.5(2) 7 3
O4 Ba1 Ba2 O3 75.4(2) 1_554 3
O7 Ba1 Ba2 O3 -19.8(3) 6_554 3
O3 Ba1 Ba2 O3 -150.2(3) . 3
O6 Ba1 Ba2 O3 4.5(3) 6_554 3
O2 Ba1 Ba2 O3 -179.3(2) . 3
O5 Ba1 Ba2 O3 121.83(19) 1_554 3
O9 Ba1 Ba2 O3 143.7(9) . 3
O1 Ba1 Ba2 O3 88.2(7) . 3
O9 Ba1 Ba2 O3 -142.1(6) 7 3
C15 Ba1 Ba2 O3 -4.2(2) 6_554 3
O5 Ba1 Ba2 O7 -17.8(3) 7_556 7_556
O2 Ba1 Ba2 O7 46.9(3) 7 7_556
O4 Ba1 Ba2 O7 147.8(2) 1_554 7_556
O7 Ba1 Ba2 O7 52.6(4) 6_554 7_556
O3 Ba1 Ba2 O7 -77.8(3) . 7_556
O6 Ba1 Ba2 O7 76.9(3) 6_554 7_556
O2 Ba1 Ba2 O7 -106.9(2) . 7_556
O5 Ba1 Ba2 O7 -165.8(2) 1_554 7_556
O9 Ba1 Ba2 O7 -143.8(9) . 7_556
O1 Ba1 Ba2 O7 160.6(7) . 7_556
O9 Ba1 Ba2 O7 -69.7(6) 7 7_556
C15 Ba1 Ba2 O7 68.2(2) 6_554 7_556
O5 Ba1 Ba2 O7 -70.4(4) 7_556 6_554
O2 Ba1 Ba2 O7 -5.7(3) 7 6_554
O4 Ba1 Ba2 O7 95.2(3) 1_554 6_554
O3 Ba1 Ba2 O7 -130.4(3) . 6_554
O6 Ba1 Ba2 O7 24.4(4) 6_554 6_554
O2 Ba1 Ba2 O7 -159.5(3) . 6_554
O5 Ba1 Ba2 O7 141.7(3) 1_554 6_554
O9 Ba1 Ba2 O7 163.6(9) . 6_554
O1 Ba1 Ba2 O7 108.0(7) . 6_554
O9 Ba1 Ba2 O7 -122.3(6) 7 6_554
C15 Ba1 Ba2 O7 15.6(3) 6_554 6_554
O5 Ba1 Ba2 O1 33.4(7) 7_556 3
O2 Ba1 Ba2 O1 98.1(7) 7 3
O4 Ba1 Ba2 O1 -160.9(6) 1_554 3
O7 Ba1 Ba2 O1 103.9(7) 6_554 3
O3 Ba1 Ba2 O1 -26.5(7) . 3
O6 Ba1 Ba2 O1 128.2(7) 6_554 3
O2 Ba1 Ba2 O1 -55.6(6) . 3
O5 Ba1 Ba2 O1 -114.5(6) 1_554 3
O9 Ba1 Ba2 O1 -92.6(11) . 3
O1 Ba1 Ba2 O1 -148.2(10) . 3
O9 Ba1 Ba2 O1 -18.5(9) 7 3
C15 Ba1 Ba2 O1 119.4(7) 6_554 3
O5 Ba1 Ba2 O1 -178.4(7) 7_556 .
O2 Ba1 Ba2 O1 -113.7(7) 7 .
O4 Ba1 Ba2 O1 -12.7(7) 1_554 .
O7 Ba1 Ba2 O1 -108.0(7) 6_554 .
O3 Ba1 Ba2 O1 121.6(7) . .
O6 Ba1 Ba2 O1 -83.6(7) 6_554 .
O2 Ba1 Ba2 O1 92.5(7) . .
O5 Ba1 Ba2 O1 33.7(7) 1_554 .
O9 Ba1 Ba2 O1 55.6(12) . .
O9 Ba1 Ba2 O1 129.7(9) 7 .
C15 Ba1 Ba2 O1 -92.4(7) 6_554 .
O5 Ba1 Ba2 O8 107.8(6) 7_556 .
O2 Ba1 Ba2 O8 172.5(5) 7 .
O4 Ba1 Ba2 O8 -86.5(5) 1_554 .
O7 Ba1 Ba2 O8 178.2(6) 6_554 .
O3 Ba1 Ba2 O8 47.8(5) . .
O6 Ba1 Ba2 O8 -157.4(6) 6_554 .
O2 Ba1 Ba2 O8 18.7(5) . .
O5 Ba1 Ba2 O8 -40.1(5) 1_554 .
O9 Ba1 Ba2 O8 -18.2(10) . .
O1 Ba1 Ba2 O8 -73.8(9) . .
O9 Ba1 Ba2 O8 55.9(8) 7 .
C15 Ba1 Ba2 O8 -166.2(5) 6_554 .
O5 Ba1 Ba2 O8 179.3(5) 7_556 3
O2 Ba1 Ba2 O8 -116.0(5) 7 3
O4 Ba1 Ba2 O8 -15.0(5) 1_554 3
O7 Ba1 Ba2 O8 -110.3(5) 6_554 3
O3 Ba1 Ba2 O8 119.3(5) . 3
O6 Ba1 Ba2 O8 -85.9(5) 6_554 3
O2 Ba1 Ba2 O8 90.2(5) . 3
O5 Ba1 Ba2 O8 31.4(5) 1_554 3
O9 Ba1 Ba2 O8 53.3(10) . 3
O1 Ba1 Ba2 O8 -2.3(8) . 3
O9 Ba1 Ba2 O8 127.4(8) 7 3
C15 Ba1 Ba2 O8 -94.7(5) 6_554 3
O5 Ba1 Ba2 Ba1 -38.1(3) 7_556 3
O2 Ba1 Ba2 Ba1 26.6(2) 7 3
O4 Ba1 Ba2 Ba1 127.59(16) 1_554 3
O7 Ba1 Ba2 Ba1 32.3(3) 6_554 3
O3 Ba1 Ba2 Ba1 -98.0(2) . 3
O6 Ba1 Ba2 Ba1 56.7(2) 6_554 3
O2 Ba1 Ba2 Ba1 -127.15(16) . 3
O5 Ba1 Ba2 Ba1 174.00(13) 1_554 3
O9 Ba1 Ba2 Ba1 -164.1(9) . 3
O1 Ba1 Ba2 Ba1 140.3(7) . 3
O9 Ba1 Ba2 Ba1 -90.0(6) 7 3
C15 Ba1 Ba2 Ba1 47.93(18) 6_554 3
O3 Ba2 O3 C1 -174.3(7) 3 .
O7 Ba2 O3 C1 -138.9(7) 7_556 .
O7 Ba2 O3 C1 148.1(8) 6_554 .
O1 Ba2 O3 C1 -76.2(8) 3 .
O1 Ba2 O3 C1 78.1(8) . .
O8 Ba2 O3 C1 -14.7(9) . .
O8 Ba2 O3 C1 31.1(10) 3 .
Ba1 Ba2 O3 C1 117.1(8) . .
Ba1 Ba2 O3 C1 -126.3(7) 3 .
O3 Ba2 O3 Ba1 68.59(15) 3 .
O7 Ba2 O3 Ba1 104.0(2) 7_556 .
O7 Ba2 O3 Ba1 31.0(2) 6_554 .
O1 Ba2 O3 Ba1 166.7(4) 3 .
O1 Ba2 O3 Ba1 -39.0(4) . .
O8 Ba2 O3 Ba1 -131.8(5) . .
O8 Ba2 O3 Ba1 -86.0(7) 3 .
Ba1 Ba2 O3 Ba1 116.55(14) 3 .
O5 Ba1 O3 C1 95.4(5) 7_556 .
O2 Ba1 O3 C1 95.3(6) 7 .
O4 Ba1 O3 C1 -84.1(6) 1_554 .
O7 Ba1 O3 C1 -176.0(6) 6_554 .
O6 Ba1 O3 C1 -172.5(5) 6_554 .
O2 Ba1 O3 C1 -7.7(5) . .
O5 Ba1 O3 C1 -47.4(5) 1_554 .
O9 Ba1 O3 C1 0.2(8) . .
O1 Ba1 O3 C1 -109.0(7) . .
O9 Ba1 O3 C1 41.6(7) 7 .
C15 Ba1 O3 C1 -173.8(5) 6_554 .
O5 Ba1 O3 Ba2 -118.9(3) 7_556 .
O2 Ba1 O3 Ba2 -119.0(4) 7 .
O4 Ba1 O3 Ba2 61.6(3) 1_554 .
O7 Ba1 O3 Ba2 -30.3(2) 6_554 .
O6 Ba1 O3 Ba2 -26.8(3) 6_554 .
O2 Ba1 O3 Ba2 138.0(4) . .
O5 Ba1 O3 Ba2 98.3(3) 1_554 .
O9 Ba1 O3 Ba2 145.9(6) . .
O1 Ba1 O3 Ba2 36.7(4) . .
O9 Ba1 O3 Ba2 -172.7(6) 7 .
C15 Ba1 O3 Ba2 -28.1(2) 6_554 .
Ba2 O3 C1 O2 -103.5(9) . .
Ba1 O3 C1 O2 15.4(9) . .
Ba2 O3 C1 C2 76.6(10) . .
Ba1 O3 C1 C2 -164.5(6) . .
Ba2 O3 C1 Ba1 -118.9(7) . .
O5 Ba1 C1 O2 113.7(6) 7_556 .
O2 Ba1 C1 O2 75.9(8) 7 .
O4 Ba1 C1 O2 -53.8(7) 1_554 .
O7 Ba1 C1 O2 -162.0(6) 6_554 .
O3 Ba1 C1 O2 -165.7(9) . .
O6 Ba1 C1 O2 -155.9(6) 6_554 .
O5 Ba1 C1 O2 -33.2(6) 1_554 .
O9 Ba1 C1 O2 14.5(7) . .
O1 Ba1 C1 O2 -102.2(6) . .
O9 Ba1 C1 O2 61.1(8) 7 .
C15 Ba1 C1 O2 -159.0(5) 6_554 .
O5 Ba1 C1 O3 -80.7(5) 7_556 .
O2 Ba1 C1 O3 -118.5(5) 7 .
O4 Ba1 C1 O3 111.9(6) 1_554 .
O7 Ba1 C1 O3 3.7(5) 6_554 .
O6 Ba1 C1 O3 9.8(7) 6_554 .
O2 Ba1 C1 O3 165.7(9) . .
O5 Ba1 C1 O3 132.5(6) 1_554 .
O9 Ba1 C1 O3 -179.8(7) . .
O1 Ba1 C1 O3 63.5(6) . .
O9 Ba1 C1 O3 -133.2(8) 7 .
C15 Ba1 C1 O3 6.7(6) 6_554 .
O5 Ba1 C1 C2 9(2) 7_556 .
O2 Ba1 C1 C2 -29(2) 7 .
O4 Ba1 C1 C2 -158(2) 1_554 .
O7 Ba1 C1 C2 94(2) 6_554 .
O3 Ba1 C1 C2 90(2) . .
O6 Ba1 C1 C2 100(2) 6_554 .
O2 Ba1 C1 C2 -104(2) . .
O5 Ba1 C1 C2 -138(2) 1_554 .
O9 Ba1 C1 C2 -90(2) . .
O1 Ba1 C1 C2 153(2) . .
O9 Ba1 C1 C2 -43(2) 7 .
C15 Ba1 C1 C2 97(2) 6_554 .
O2 C1 C2 C7 14.2(13) . .
O3 C1 C2 C7 -165.9(8) . .
Ba1 C1 C2 C7 111.7(19) . .
O2 C1 C2 C3 -165.5(9) . .
O3 C1 C2 C3 14.3(12) . .
Ba1 C1 C2 C3 -68(2) . .
C7 C2 C3 C4 0.2(14) . .
C1 C2 C3 C4 180.0(8) . .
C2 C3 C4 C5 0.3(15) . .
C3 C2 C7 C6 -0.2(15) . .
C1 C2 C7 C6 -180.0(9) . .
C2 C7 C6 C5 -0.4(15) . .
O3 C1 O2 Ba1 152.7(18) . 8
C2 C1 O2 Ba1 -27(3) . 8
Ba1 C1 O2 Ba1 168(2) . 8
O3 C1 O2 Ba1 -14.9(9) . .
C2 C1 O2 Ba1 164.9(6) . .
O5 Ba1 O2 C1 -65.0(6) 7_556 .
O2 Ba1 O2 C1 -127.6(6) 7 .
O4 Ba1 O2 C1 134.5(6) 1_554 .
O7 Ba1 O2 C1 19.3(6) 6_554 .
O3 Ba1 O2 C1 7.7(5) . .
O6 Ba1 O2 C1 41.1(9) 6_554 .
O5 Ba1 O2 C1 142.8(6) 1_554 .
O9 Ba1 O2 C1 -165.5(7) . .
O1 Ba1 O2 C1 73.1(6) . .
O9 Ba1 O2 C1 -106.4(8) 7 .
C15 Ba1 O2 C1 26.9(7) 6_554 .
O5 Ba1 O2 Ba1 118.5(3) 7_556 8
O2 Ba1 O2 Ba1 55.88(18) 7 8
O4 Ba1 O2 Ba1 -42.0(4) 1_554 8
O7 Ba1 O2 Ba1 -157.2(2) 6_554 8
O3 Ba1 O2 Ba1 -168.8(4) . 8
O6 Ba1 O2 Ba1 -135.4(5) 6_554 8
O5 Ba1 O2 Ba1 -33.7(3) 1_554 8
O9 Ba1 O2 Ba1 18.0(5) . 8
O1 Ba1 O2 Ba1 -103.4(3) . 8
O9 Ba1 O2 Ba1 77.1(6) 7 8
C15 Ba1 O2 Ba1 -149.6(2) 6_554 8
C12 C11 C10 C9 1.5(14) . .
C12 C11 C10 C14 179.7(10) . .
C10 C11 C12 C13 -3.4(13) . .
C10 C11 C12 C15 176.7(8) . .
C8 C13 C12 C11 1.4(13) . .
C8 C13 C12 C15 -178.7(8) . .
C11 C10 C9 C8 2.4(15) . .
C14 C10 C9 C8 -175.8(10) . .
C7 C6 C5 C4 1.0(14) . .
C7 C6 C5 C8 -179.4(9) . .
C3 C4 C5 C6 -0.9(13) . .
C3 C4 C5 C8 179.4(9) . .
C12 C13 C8 C9 2.4(13) . .
C12 C13 C8 C5 -179.9(8) . .
C10 C9 C8 C13 -4.4(14) . .
C10 C9 C8 C5 177.9(9) . .
C6 C5 C8 C13 33.9(12) . .
C4 C5 C8 C13 -146.4(9) . .
C6 C5 C8 C9 -148.5(9) . .
C4 C5 C8 C9 31.2(13) . .
Ba2 O7 C15 O6 -119.7(11) 14_545 .
Ba1 O7 C15 O6 -2.3(12) 14_545 .
Ba2 O7 C15 C12 65.6(12) 14_545 .
Ba1 O7 C15 C12 -177.0(7) 14_545 .
Ba2 O7 C15 Ba1 -117.4(8) 14_545 14_545
C11 C12 C15 O6 -156.8(10) . .
C13 C12 C15 O6 23.3(14) . .
C11 C12 C15 O7 18.2(13) . .
C13 C12 C15 O7 -161.7(9) . .
C11 C12 C15 Ba1 -51(12) . 14_545
C13 C12 C15 Ba1 129(11) . 14_545
Ba1 O5 C14 O4 120.4(15) 8_556 .
Ba1 O5 C14 O4 4.4(16) 1_556 .
Ba1 O5 C14 C10 -66(2) 8_556 .
Ba1 O5 C14 C10 177.7(10) 1_556 .
Ba1 O5 C14 Ba1 116.1(15) 8_556 1_556
Ba1 O4 C14 O5 -4.8(17) 1_556 .
Ba1 O4 C14 C10 -178.1(9) 1_556 .
C11 C10 C14 O5 -11.0(18) . .
C9 C10 C14 O5 167.2(12) . .
C11 C10 C14 O4 162.8(12) . .
C9 C10 C14 O4 -19.0(17) . .
C11 C10 C14 Ba1 146(8) . 1_556
C9 C10 C14 Ba1 -36(9) . 1_556
O7 C15 O6 Ba1 2.3(12) . 14_545
C12 C15 O6 Ba1 176.9(7) . 14_545
O3 Ba2 O1 Ba1 35.3(4) . .
O3 Ba2 O1 Ba1 -118.0(4) 3 .
O7 Ba2 O1 Ba1 -29.8(10) 7_556 .
O7 Ba2 O1 Ba1 -41.9(4) 6_554 .
O1 Ba2 O1 Ba1 143.2(6) 3 .
O8 Ba2 O1 Ba1 110.7(6) . .
O8 Ba2 O1 Ba1 177.8(7) 3 .
Ba1 Ba2 O1 Ba1 -99.7(7) 3 .
O5 Ba1 O1 Ba2 2.3(11) 7_556 .
O2 Ba1 O1 Ba2 125.4(4) 7 .
O4 Ba1 O1 Ba2 166.6(7) 1_554 .
O7 Ba1 O1 Ba2 41.6(4) 6_554 .
O3 Ba1 O1 Ba2 -34.5(4) . .
O6 Ba1 O1 Ba2 87.1(5) 6_554 .
O2 Ba1 O1 Ba2 -78.9(5) . .
O5 Ba1 O1 Ba2 -144.0(7) 1_554 .
O9 Ba1 O1 Ba2 -151.5(5) . .
O9 Ba1 O1 Ba2 -78.2(9) 7 .
C15 Ba1 O1 Ba2 66.0(5) 6_554 .
O5 Ba1 O9 C16 102(3) 7_556 .
O2 Ba1 O9 C16 41(3) 7 .
O4 Ba1 O9 C16 -54(3) 1_554 .
O7 Ba1 O9 C16 -13(5) 6_554 .
O3 Ba1 O9 C16 -175(3) . .
O6 Ba1 O9 C16 -3(3) 6_554 .
O2 Ba1 O9 C16 -169(3) . .
O5 Ba1 O9 C16 -105(3) 1_554 .
O1 Ba1 O9 C16 -96(3) . .
O9 Ba1 O9 C16 136(3) 7 .
C15 Ba1 O9 C16 -6(4) 6_554 .
O5 Ba1 O9 Ba1 -104.6(5) 7_556 8
O2 Ba1 O9 Ba1 -165.8(7) 7 8
O4 Ba1 O9 Ba1 100.0(6) 1_554 8
O7 Ba1 O9 Ba1 141(2) 6_554 8
O3 Ba1 O9 Ba1 -21.3(8) . 8
O6 Ba1 O9 Ba1 150.6(4) 6_554 8
O2 Ba1 O9 Ba1 -15.6(4) . 8
O5 Ba1 O9 Ba1 48.8(4) 1_554 8
O1 Ba1 O9 Ba1 57.8(8) . 8
O9 Ba1 O9 Ba1 -70.7(4) 7 8
C15 Ba1 O9 Ba1 148.0(4) 6_554 8
Ba1 O9 C16 N1 26(5) . .
Ba1 O9 C16 N1 -119(3) 8 .
O9 C16 N1 C17 169(6) . .
